data_4337299
loop_
_publ_author_name
'Palacios, Mar\'ia A'
'Titos-Padilla, Silvia'
'Ruiz, Jos\'e'
'Herrera, Juan Manuel'
'Pope, Simon J. A.'
'Brechin, Euan K.'
'Colacio, Enrique'

_publ_section_title
;
 Bifunctional Zn(II)Ln(III) Dinuclear Complexes Combining Field Induced
 SMM Behavior and Luminescence: Enhanced NIR Lanthanide Emission by
 9-Anthracene Carboxylate Bridging Ligands.
;
_journal_issue 3
_journal_name_full 'Inorganic chemistry'
_journal_page_first 1465
_journal_page_last 1474
_journal_paper_doi 10.1021/ic402597s
_journal_volume 53
_journal_year 2014
_chemical_formula_sum 'C27 H40 N5 O12 Yb Zn'
_chemical_formula_weight 865.05
_chemical_name_systematic
;
 ?
;
_space_group_IT_number 14
_symmetry_cell_setting monoclinic
_symmetry_space_group_name_Hall '-P 2yn'
_symmetry_space_group_name_H-M 'P 1 21/n 1'
_atom_sites_solution_hydrogens geom
_atom_sites_solution_primary direct
_atom_sites_solution_secondary difmap
_audit_creation_method SHELXL-97
_cell_angle_alpha 90.00
_cell_angle_beta 101.7910(10)
_cell_angle_gamma 90.00
_cell_formula_units_Z 4
_cell_length_a 11.3197(7)
_cell_length_b 14.5238(9)
_cell_length_c 20.1539(12)
_cell_measurement_reflns_used 9420
_cell_measurement_temperature 100(2)
_cell_measurement_theta_max 28.0845
_cell_measurement_theta_min 2.312
_cell_volume 3243.5(3)
_computing_cell_refinement 'Bruker smart'
_computing_data_collection 'Bruker smart'
_computing_data_reduction 'Bruker smart'
_computing_molecular_graphics 'Bruker SHELXTL'
_computing_publication_material 'SHELXL-97 (Sheldrick, 1997)'
_computing_structure_refinement 'SHELXL-97 (Sheldrick, 1997)'
_computing_structure_solution 'SHELXL-97 (Sheldrick, 1990)'
_diffrn_ambient_temperature 100(2)
_diffrn_measured_fraction_theta_full 1.000
_diffrn_measured_fraction_theta_max 1.000
_diffrn_measurement_device_type 'Bruker Axs APEX automatic diffractometer'
_diffrn_measurement_method 'phi and omega scans'
_diffrn_radiation_monochromator graphite
_diffrn_radiation_source 'fine-focus sealed tube'
_diffrn_radiation_type MoK\a
_diffrn_radiation_wavelength 0.71073
_diffrn_reflns_av_R_equivalents 0.0256
_diffrn_reflns_av_sigmaI/netI 0.0282
_diffrn_reflns_limit_h_max 13
_diffrn_reflns_limit_h_min -13
_diffrn_reflns_limit_k_max 15
_diffrn_reflns_limit_k_min -17
_diffrn_reflns_limit_l_max 23
_diffrn_reflns_limit_l_min -17
_diffrn_reflns_number 17317
_diffrn_reflns_theta_full 25.00
_diffrn_reflns_theta_max 25.00
_diffrn_reflns_theta_min 1.74
_exptl_absorpt_coefficient_mu 3.673
_exptl_absorpt_correction_T_max 0.7457
_exptl_absorpt_correction_T_min 0.6106
_exptl_absorpt_correction_type empirical
_exptl_absorpt_process_details 'Bruker SADABS (Bruker, 1999)'
_exptl_crystal_colour Colourless
_exptl_crystal_density_diffrn 1.771
_exptl_crystal_density_method 'not measured'
_exptl_crystal_description Prismatic
_exptl_crystal_F_000 1732
_exptl_crystal_size_max 0.26
_exptl_crystal_size_mid 0.21
_exptl_crystal_size_min 0.10
_refine_diff_density_max 1.394
_refine_diff_density_min -0.522
_refine_diff_density_rms 0.101
_refine_ls_extinction_method none
_refine_ls_goodness_of_fit_ref 1.057
_refine_ls_hydrogen_treatment constr
_refine_ls_matrix_type full
_refine_ls_number_parameters 423
_refine_ls_number_reflns 5711
_refine_ls_number_restraints 0
_refine_ls_restrained_S_all 1.057
_refine_ls_R_factor_all 0.0269
_refine_ls_R_factor_gt 0.0240
_refine_ls_shift/su_max 0.002
_refine_ls_shift/su_mean 0.000
_refine_ls_structure_factor_coef Fsqd
_refine_ls_weighting_details 'calc w=1/[\s^2^(Fo^2^)+(0.0268P)^2^+3.5366P] where P=(Fo^2^+2Fc^2^)/3'
_refine_ls_weighting_scheme calc
_refine_ls_wR_factor_gt 0.0557
_refine_ls_wR_factor_ref 0.0576
_reflns_number_gt 5254
_reflns_number_total 5711
_reflns_threshold_expression >2sigma(I)
_cod_data_source_file ic402597s_si_002.cif
_cod_data_source_block Compound4
_cod_depositor_comments
;
The following automatic conversions were performed:

'_symmetry_cell_setting' value 'Monoclinic' changed to 'monoclinic'
according to
/usr/data/users/saulius/automatic-downloads/current/ACS/lib/dictionaries/cif_core.dic
dictionary named 'cif_core.dic' version 2.4.2 from
2011-04-26.

'_exptl_absorpt_correction_type' value 'Empirical'
changed to 'empirical' according to
/usr/data/users/saulius/automatic-downloads/current/ACS/lib/dictionaries/cif_core.dic
dictionary named 'cif_core.dic' version 2.4.2 from 2011-04-26.

Automatic conversion script
Id: cif_fix_values 2281 2013-09-26 08:29:07Z andrius 
;
_cod_original_sg_symbol_H-M P21/n
_cod_database_code 4337299

loop_
_symmetry_equiv_pos_as_xyz
'x, y, z'
'-x+1/2, y+1/2, -z+1/2'
'-x, -y, -z'
'x-1/2, -y-1/2, z-1/2'

loop_
_atom_site_label
_atom_site_type_symbol
_atom_site_fract_x
_atom_site_fract_y
_atom_site_fract_z
_atom_site_U_iso_or_equiv
_atom_site_adp_type
_atom_site_occupancy
_atom_site_symmetry_multiplicity
_atom_site_calc_flag
_atom_site_refinement_flags
Zn1 Zn 0.36017(3) 0.48933(2) 0.199516(18) 0.01146(9) Uani 1 1 d .
Yb1 Yb 0.591449(12) 0.368895(9) 0.296680(7) 0.01222(6) Uani 1 1 d .
C1A C 0.6829(3) 0.1555(2) 0.24791(18) 0.0213(8) Uani 1 1 d .
H1A1 H 0.6399 0.0986 0.2372 0.032 Uiso 1 1 calc R
H1A2 H 0.7215 0.1557 0.2950 0.032 Uiso 1 1 calc R
H1A3 H 0.7429 0.1614 0.2207 0.032 Uiso 1 1 calc R
C3A C 0.5252(3) 0.2352(2) 0.16955(17) 0.0154(7) Uani 1 1 d .
C4A C 0.4259(3) 0.2944(2) 0.16621(16) 0.0125(7) Uani 1 1 d .
C6A C 0.3391(3) 0.2932(2) 0.10534(16) 0.0159(7) Uani 1 1 d .
C7A C 0.3607(3) 0.2445(2) 0.04940(16) 0.0197(8) Uani 1 1 d .
H7A H 0.3043 0.2473 0.0088 0.024 Uiso 1 1 calc R
C8A C 0.4643(3) 0.1919(2) 0.05269(18) 0.0225(8) Uani 1 1 d .
C9A C 0.4894(4) 0.1418(3) -0.0087(2) 0.0358(10) Uani 1 1 d .
H9A1 H 0.4250 0.0993 -0.0250 0.054 Uiso 1 1 calc R
H9A2 H 0.5640 0.1087 0.0035 0.054 Uiso 1 1 calc R
H9A3 H 0.4950 0.1855 -0.0437 0.054 Uiso 1 1 calc R
C10A C 0.5453(3) 0.1853(2) 0.11481(17) 0.0193(7) Uani 1 1 d .
H10A H 0.6126 0.1474 0.1192 0.023 Uiso 1 1 calc R
C11A C 0.2189(3) 0.3379(2) 0.10570(16) 0.0142(7) Uani 1 1 d .
H11A H 0.1635 0.3207 0.0642 0.017 Uiso 1 1 calc R
H11B H 0.1878 0.3123 0.1431 0.017 Uiso 1 1 calc R
C13A C 0.2330(3) 0.4767(2) 0.04572(16) 0.0212(8) Uani 1 1 d .
H13A H 0.3086 0.4564 0.0362 0.032 Uiso 1 1 calc R
H13B H 0.2322 0.5428 0.0477 0.032 Uiso 1 1 calc R
H13C H 0.1682 0.4559 0.0105 0.032 Uiso 1 1 calc R
C14A C 0.1002(3) 0.4653(2) 0.12693(17) 0.0170(7) Uani 1 1 d .
H14A H 0.0367 0.4279 0.1003 0.020 Uiso 1 1 calc R
H14B H 0.0834 0.5292 0.1145 0.020 Uiso 1 1 calc R
C15A C 0.1007(3) 0.4527(2) 0.20154(17) 0.0182(7) Uani 1 1 d .
H15A H 0.0238 0.4726 0.2108 0.022 Uiso 1 1 calc R
H15B H 0.1112 0.3881 0.2133 0.022 Uiso 1 1 calc R
C17A C 0.2245(3) 0.4741(2) 0.31458(16) 0.0192(7) Uani 1 1 d .
H17A H 0.1526 0.4790 0.3326 0.029 Uiso 1 1 calc R
H17B H 0.2871 0.5110 0.3412 0.029 Uiso 1 1 calc R
H17C H 0.2500 0.4110 0.3160 0.029 Uiso 1 1 calc R
C18A C 0.1642(3) 0.6054(2) 0.24038(18) 0.0188(7) Uani 1 1 d .
H18A H 0.1160 0.6175 0.2741 0.023 Uiso 1 1 calc R
H18B H 0.1150 0.6188 0.1961 0.023 Uiso 1 1 calc R
C19A C 0.2742(3) 0.6680(2) 0.25316(17) 0.0167(7) Uani 1 1 d .
H19A H 0.2487 0.7316 0.2456 0.020 Uiso 1 1 calc R
H19B H 0.3164 0.6620 0.2999 0.020 Uiso 1 1 calc R
C21A C 0.3142(3) 0.6854(2) 0.13985(16) 0.0189(7) Uani 1 1 d .
H21A H 0.3179 0.7513 0.1436 0.028 Uiso 1 1 calc R
H21B H 0.2324 0.6668 0.1222 0.028 Uiso 1 1 calc R
H21C H 0.3647 0.6651 0.1098 0.028 Uiso 1 1 calc R
C22A C 0.4804(3) 0.6804(2) 0.23409(16) 0.0148(7) Uani 1 1 d .
H22A H 0.4789 0.7467 0.2283 0.018 Uiso 1 1 calc R
H22B H 0.5345 0.6554 0.2070 0.018 Uiso 1 1 calc R
C23A C 0.5305(3) 0.6588(2) 0.30706(16) 0.0131(7) Uani 1 1 d .
C24A C 0.5313(3) 0.5684(2) 0.33140(16) 0.0129(7) Uani 1 1 d .
C26A C 0.5835(3) 0.5510(2) 0.39981(16) 0.0145(7) Uani 1 1 d .
C28A C 0.6414(3) 0.4350(2) 0.48437(16) 0.0220(8) Uani 1 1 d .
H28A H 0.7255 0.4502 0.4905 0.033 Uiso 1 1 calc R
H28B H 0.6329 0.3702 0.4913 0.033 Uiso 1 1 calc R
H28C H 0.6062 0.4687 0.5164 0.033 Uiso 1 1 calc R
C29A C 0.6336(3) 0.6209(2) 0.44292(17) 0.0167(7) Uani 1 1 d .
H29A H 0.6671 0.6079 0.4880 0.020 Uiso 1 1 calc R
C30A C 0.6340(3) 0.7115(2) 0.41879(17) 0.0188(7) Uani 1 1 d .
C31A C 0.6917(3) 0.7871(2) 0.46528(18) 0.0255(8) Uani 1 1 d .
H31A H 0.6754 0.8454 0.4428 0.038 Uiso 1 1 calc R
H31B H 0.7773 0.7773 0.4770 0.038 Uiso 1 1 calc R
H31C H 0.6592 0.7868 0.5057 0.038 Uiso 1 1 calc R
C32A C 0.5823(3) 0.7286(2) 0.35157(17) 0.0158(7) Uani 1 1 d .
H32A H 0.5820 0.7885 0.3354 0.019 Uiso 1 1 calc R
N12A N 0.2180(2) 0.43859(18) 0.11146(13) 0.0147(6) Uani 1 1 d .
N16A N 0.1995(2) 0.50691(18) 0.24346(13) 0.0144(6) Uani 1 1 d .
N20A N 0.3567(2) 0.64377(18) 0.20757(13) 0.0133(6) Uani 1 1 d .
O2A O 0.59927(19) 0.23171(15) 0.23418(11) 0.0168(5) Uani 1 1 d .
O5A O 0.41601(18) 0.34689(15) 0.21964(11) 0.0135(5) Uani 1 1 d .
O25A O 0.48667(18) 0.49630(14) 0.29183(11) 0.0125(5) Uani 1 1 d .
O27A O 0.58130(19) 0.45886(15) 0.41695(11) 0.0163(5) Uani 1 1 d .
N1B N 0.8410(2) 0.40730(19) 0.32338(14) 0.0179(6) Uani 1 1 d .
O1B O 0.8013(2) 0.32899(16) 0.30287(12) 0.0215(5) Uani 1 1 d .
O2B O 0.76545(19) 0.46207(16) 0.34154(12) 0.0195(5) Uani 1 1 d .
O3B O 0.9462(2) 0.42944(18) 0.32631(13) 0.0273(6) Uani 1 1 d .
N1C N 0.5454(3) 0.23887(19) 0.39350(14) 0.0196(6) Uani 1 1 d .
O1C O 0.6523(2) 0.25925(16) 0.38682(11) 0.0199(5) Uani 1 1 d .
O2C O 0.46084(19) 0.28418(16) 0.35669(11) 0.0198(5) Uani 1 1 d .
O3C O 0.5262(2) 0.17854(17) 0.43231(12) 0.0292(6) Uani 1 1 d .
C1D C 0.6661(3) 0.5035(3) 0.10092(19) 0.0298(9) Uani 1 1 d .
H1D1 H 0.7503 0.4945 0.1199 0.045 Uiso 1 1 calc R
H1D2 H 0.6520 0.5671 0.0887 0.045 Uiso 1 1 calc R
H1D3 H 0.6430 0.4658 0.0613 0.045 Uiso 1 1 calc R
C2D C 0.5926(3) 0.4773(2) 0.15236(17) 0.0164(7) Uani 1 1 d .
O21D O 0.4837(2) 0.50399(15) 0.13930(11) 0.0157(5) Uani 1 1 d .
O22D O 0.64224(19) 0.43096(15) 0.20311(11) 0.0179(5) Uani 1 1 d .

loop_
_atom_site_aniso_label
_atom_site_aniso_U_11
_atom_site_aniso_U_22
_atom_site_aniso_U_33
_atom_site_aniso_U_23
_atom_site_aniso_U_13
_atom_site_aniso_U_12
Zn1 0.01188(19) 0.01131(18) 0.01086(19) 0.00008(14) 0.00155(15) -0.00011(14)
Yb1 0.01002(8) 0.01166(8) 0.01450(9) 0.00053(5) 0.00136(6) 0.00000(5)
C1A 0.0191(18) 0.0167(17) 0.028(2) -0.0010(15) 0.0037(16) 0.0050(14)
C3A 0.0138(16) 0.0132(16) 0.0205(18) -0.0014(13) 0.0062(14) -0.0038(13)
C4A 0.0147(16) 0.0097(15) 0.0141(17) -0.0007(12) 0.0054(13) -0.0042(13)
C6A 0.0192(17) 0.0133(16) 0.0152(17) -0.0004(13) 0.0038(14) -0.0041(13)
C7A 0.0246(18) 0.0192(18) 0.0146(18) -0.0056(14) 0.0024(15) -0.0076(15)
C8A 0.0235(19) 0.0243(19) 0.0211(19) -0.0094(15) 0.0073(15) -0.0085(15)
C9A 0.031(2) 0.043(3) 0.037(2) -0.0202(19) 0.016(2) -0.0081(19)
C10A 0.0168(17) 0.0145(17) 0.029(2) -0.0068(14) 0.0096(15) -0.0007(14)
C11A 0.0087(15) 0.0267(18) 0.0065(16) 0.0021(13) -0.0002(13) -0.0014(13)
C13A 0.0305(19) 0.0194(18) 0.0121(17) 0.0019(14) 0.0006(15) -0.0043(15)
C14A 0.0138(16) 0.0126(16) 0.0216(18) 0.0003(13) -0.0030(14) -0.0005(13)
C15A 0.0129(16) 0.0209(18) 0.0211(19) -0.0001(14) 0.0040(14) -0.0027(14)
C17A 0.0143(16) 0.030(2) 0.0125(17) 0.0018(14) 0.0016(14) -0.0031(15)
C18A 0.0145(17) 0.0198(18) 0.0218(19) -0.0036(14) 0.0029(14) 0.0037(14)
C19A 0.0160(17) 0.0144(17) 0.0184(18) -0.0033(13) 0.0007(14) 0.0027(14)
C21A 0.0211(18) 0.0159(17) 0.0168(18) 0.0032(14) -0.0030(14) 0.0019(14)
C22A 0.0143(16) 0.0107(16) 0.0194(18) -0.0024(13) 0.0035(14) -0.0015(13)
C23A 0.0077(15) 0.0173(17) 0.0141(17) -0.0023(13) 0.0018(13) 0.0019(13)
C24A 0.0099(15) 0.0145(16) 0.0147(17) -0.0050(13) 0.0036(13) 0.0004(13)
C26A 0.0128(16) 0.0144(16) 0.0168(17) -0.0018(13) 0.0041(13) 0.0025(13)
C28A 0.0258(19) 0.0258(19) 0.0131(18) 0.0040(14) 0.0006(15) 0.0015(15)
C29A 0.0147(17) 0.0225(18) 0.0123(17) -0.0027(13) 0.0010(14) 0.0014(13)
C30A 0.0156(17) 0.0191(18) 0.0205(19) -0.0073(14) 0.0012(14) -0.0013(14)
C31A 0.029(2) 0.0202(19) 0.024(2) -0.0073(15) -0.0028(16) -0.0035(16)
C32A 0.0128(16) 0.0132(16) 0.0222(18) -0.0014(13) 0.0054(14) 0.0005(13)
N12A 0.0162(14) 0.0148(14) 0.0113(14) 0.0005(11) -0.0014(11) -0.0035(11)
N16A 0.0132(14) 0.0156(14) 0.0142(14) -0.0021(11) 0.0022(11) -0.0032(11)
N20A 0.0109(13) 0.0143(14) 0.0137(14) 0.0005(11) 0.0003(11) -0.0003(11)
O2A 0.0161(11) 0.0119(11) 0.0215(13) -0.0020(9) 0.0020(10) 0.0024(9)
O5A 0.0134(11) 0.0132(11) 0.0138(11) -0.0021(9) 0.0029(9) 0.0007(9)
O25A 0.0118(11) 0.0116(11) 0.0132(11) -0.0013(9) 0.0002(9) -0.0009(9)
O27A 0.0188(12) 0.0169(12) 0.0119(11) 0.0010(9) 0.0005(9) -0.0012(10)
N1B 0.0150(15) 0.0212(16) 0.0178(15) 0.0019(12) 0.0043(12) -0.0010(12)
O1B 0.0162(12) 0.0165(13) 0.0318(14) -0.0022(10) 0.0050(11) 0.0007(10)
O2B 0.0161(12) 0.0188(12) 0.0229(13) -0.0022(10) 0.0025(10) -0.0002(10)
O3B 0.0122(12) 0.0336(15) 0.0376(16) 0.0016(12) 0.0089(11) -0.0064(11)
N1C 0.0232(16) 0.0172(15) 0.0159(15) 0.0008(12) -0.0017(13) -0.0036(12)
O1C 0.0172(12) 0.0203(13) 0.0205(13) 0.0023(10) 0.0001(10) 0.0006(10)
O2C 0.0160(12) 0.0214(13) 0.0186(13) 0.0044(10) -0.0044(10) -0.0021(10)
O3C 0.0368(15) 0.0256(14) 0.0220(14) 0.0130(11) -0.0012(12) -0.0080(12)
C1D 0.033(2) 0.032(2) 0.029(2) 0.0071(17) 0.0167(18) 0.0034(17)
C2D 0.0208(18) 0.0127(16) 0.0172(18) -0.0053(14) 0.0074(14) -0.0034(14)
O21D 0.0195(12) 0.0137(11) 0.0148(12) 0.0006(9) 0.0059(10) -0.0003(9)
O22D 0.0172(12) 0.0194(12) 0.0179(13) 0.0005(10) 0.0056(10) -0.0002(10)

loop_
_atom_type_symbol
_atom_type_description
_atom_type_scat_dispersion_real
_atom_type_scat_dispersion_imag
_atom_type_scat_source
C C 0.0033 0.0016 'International Tables Vol C Tables 4.2.6.8 and 6.1.1.4'
H H 0.0000 0.0000 'International Tables Vol C Tables 4.2.6.8 and 6.1.1.4'
N N 0.0061 0.0033 'International Tables Vol C Tables 4.2.6.8 and 6.1.1.4'
O O 0.0106 0.0060 'International Tables Vol C Tables 4.2.6.8 and 6.1.1.4'
Zn Zn 0.2839 1.4301 'International Tables Vol C Tables 4.2.6.8 and 6.1.1.4'
Yb Yb -0.3850 5.5486 'International Tables Vol C Tables 4.2.6.8 and 6.1.1.4'

loop_
_geom_angle_atom_site_label_1
_geom_angle_atom_site_label_2
_geom_angle_atom_site_label_3
_geom_angle
O21D Zn1 O25A 95.48(9)
O21D Zn1 O5A 90.10(8)
O25A Zn1 O5A 76.23(8)
O21D Zn1 N16A 162.31(9)
O25A Zn1 N16A 96.19(9)
O5A Zn1 N16A 105.57(9)
O21D Zn1 N20A 87.89(9)
O25A Zn1 N20A 84.67(9)
O5A Zn1 N20A 160.51(9)
N16A Zn1 N20A 80.02(10)
O21D Zn1 N12A 91.81(9)
O25A Zn1 N12A 162.82(9)
O5A Zn1 N12A 88.25(9)
N16A Zn1 N12A 80.74(10)
N20A Zn1 N12A 111.18(9)
O21D Zn1 Yb1 81.73(6)
O25A Zn1 Yb1 38.22(6)
O5A Zn1 Yb1 41.13(5)
N16A Zn1 Yb1 115.46(7)
N20A Zn1 Yb1 119.48(7)
N12A Zn1 Yb1 128.50(7)
O25A Yb1 O22D 81.61(8)
O25A Yb1 O5A 72.51(7)
O22D Yb1 O5A 79.80(8)
O25A Yb1 O2A 140.00(7)
O22D Yb1 O2A 81.30(8)
O5A Yb1 O2A 69.02(7)
O25A Yb1 O1C 131.41(8)
O22D Yb1 O1C 143.91(8)
O5A Yb1 O1C 119.75(8)
O2A Yb1 O1C 78.98(8)
O25A Yb1 O2B 86.32(7)
O22D Yb1 O2B 76.23(8)
O5A Yb1 O2B 150.03(8)
O2A Yb1 O2B 123.76(7)
O1C Yb1 O2B 90.14(8)
O25A Yb1 O1B 136.12(8)
O22D Yb1 O1B 74.06(8)
O5A Yb1 O1B 135.22(8)
O2A Yb1 O1B 71.54(8)
O1C Yb1 O1B 71.14(8)
O2B Yb1 O1B 52.93(8)
O25A Yb1 O2C 94.07(8)
O22D Yb1 O2C 154.09(8)
O5A Yb1 O2C 74.56(7)
O2A Yb1 O2C 86.07(8)
O1C Yb1 O2C 53.02(7)
O2B Yb1 O2C 129.22(8)
O1B Yb1 O2C 122.92(8)
O25A Yb1 O27A 61.48(7)
O22D Yb1 O27A 126.99(7)
O5A Yb1 O27A 118.35(7)
O2A Yb1 O27A 150.79(7)
O1C Yb1 O27A 73.09(7)
O2B Yb1 O27A 65.44(7)
O1B Yb1 O27A 106.42(7)
O2C Yb1 O27A 70.46(7)
O25A Yb1 N1B 110.71(8)
O22D Yb1 N1B 70.48(8)
O5A Yb1 N1B 148.94(8)
O2A Yb1 N1B 97.06(8)
O1C Yb1 N1B 82.29(8)
O2B Yb1 N1B 26.76(8)
O1B Yb1 N1B 26.46(8)
O2C Yb1 N1B 133.88(7)
O27A Yb1 N1B 87.64(7)
O25A Yb1 N1C 114.76(8)
O22D Yb1 N1C 161.67(8)
O5A Yb1 N1C 96.78(8)
O2A Yb1 N1C 80.68(8)
O1C Yb1 N1C 26.64(7)
O2B Yb1 N1C 111.51(8)
O1B Yb1 N1C 96.97(8)
O2C Yb1 N1C 26.42(7)
O27A Yb1 N1C 70.54(7)
N1B Yb1 N1C 108.53(8)
O25A Yb1 C24A 22.31(8)
O22D Yb1 C24A 85.45(8)
O5A Yb1 C24A 94.82(8)
O2A Yb1 C24A 160.63(8)
O1C Yb1 C24A 119.45(8)
O2B Yb1 C24A 65.74(8)
O1B Yb1 C24A 118.15(8)
O2C Yb1 C24A 100.23(8)
O27A Yb1 C24A 46.41(7)
N1B Yb1 C24A 91.71(8)
N1C Yb1 C24A 112.84(8)
C10A C3A O2A 124.1(3)
C10A C3A C4A 123.0(3)
O2A C3A C4A 112.9(3)
C10A C3A Yb1 156.4(2)
O2A C3A Yb1 43.46(13)
C4A C3A Yb1 73.74(18)
O5A C4A C3A 120.4(3)
O5A C4A C6A 123.2(3)
C3A C4A C6A 116.4(3)
O5A C4A Yb1 41.89(13)
C3A C4A Yb1 80.43(18)
C6A C4A Yb1 159.8(2)
C7A C6A C4A 120.3(3)
C7A C6A C11A 122.0(3)
C4A C6A C11A 117.4(3)
C8A C7A C6A 121.7(3)
C7A C8A C10A 118.3(3)
C7A C8A C9A 121.6(3)
C10A C8A C9A 120.2(3)
C3A C10A C8A 119.8(3)
N12A C11A C6A 116.8(3)
N12A C14A C15A 110.9(3)
N16A C15A C14A 110.6(3)
N16A C18A C19A 111.4(3)
N20A C19A C18A 110.6(3)
N20A C22A C23A 114.6(3)
C32A C23A C24A 118.8(3)
C32A C23A C22A 120.2(3)
C24A C23A C22A 120.9(3)
O25A C24A C23A 123.0(3)
O25A C24A C26A 118.1(3)
C23A C24A C26A 118.9(3)
O25A C24A Yb1 38.00(13)
C23A C24A Yb1 141.8(2)
C26A C24A Yb1 89.15(19)
C29A C26A O27A 125.5(3)
C29A C26A C24A 121.4(3)
O27A C26A C24A 113.2(3)
C26A C29A C30A 120.1(3)
C32A C30A C29A 118.5(3)
C32A C30A C31A 121.5(3)
C29A C30A C31A 120.0(3)
C30A C32A C23A 122.4(3)
C11A N12A C13A 107.4(2)
C11A N12A C14A 107.4(2)
C13A N12A C14A 111.3(3)
C11A N12A Zn1 111.79(18)
C13A N12A Zn1 112.8(2)
C14A N12A Zn1 106.03(18)
C18A N16A C17A 110.3(3)
C18A N16A C15A 108.8(2)
C17A N16A C15A 110.7(3)
C18A N16A Zn1 109.51(19)
C17A N16A Zn1 110.03(19)
C15A N16A Zn1 107.42(19)
C19A N20A C21A 110.4(2)
C19A N20A C22A 111.0(2)
C21A N20A C22A 106.8(2)
C19A N20A Zn1 107.73(19)
C21A N20A Zn1 110.36(19)
C22A N20A Zn1 110.65(19)
C3A O2A C1A 116.8(2)
C3A O2A Yb1 112.58(17)
C1A O2A Yb1 129.53(19)
C4A O5A Zn1 117.33(19)
C4A O5A Yb1 114.95(18)
Zn1 O5A Yb1 99.96(8)
C24A O25A Zn1 131.60(19)
C24A O25A Yb1 119.69(18)
Zn1 O25A Yb1 105.26(9)
C26A O27A C28A 116.2(2)
C26A O27A Yb1 103.35(17)
C28A O27A Yb1 128.16(19)
O3B N1B O1B 122.0(3)
O3B N1B O2B 121.7(3)
O1B N1B O2B 116.3(2)
O3B N1B Yb1 171.2(2)
O1B N1B Yb1 58.92(14)
O2B N1B Yb1 58.27(14)
N1B O1B Yb1 94.62(17)
N1B O2B Yb1 94.97(17)
O3C N1C O2C 122.3(3)
O3C N1C O1C 121.9(3)
O2C N1C O1C 115.8(3)
O3C N1C Yb1 175.9(2)
O2C N1C Yb1 58.37(15)
O1C N1C Yb1 57.54(15)
N1C O1C Yb1 95.82(17)
N1C O2C Yb1 95.22(17)
O22D C2D O21D 125.9(3)
O22D C2D C1D 118.6(3)
O21D C2D C1D 115.5(3)
C2D O21D Zn1 126.9(2)
C2D O22D Yb1 137.9(2)

loop_
_geom_bond_atom_site_label_1
_geom_bond_atom_site_label_2
_geom_bond_distance
Zn1 O21D 2.041(2)
Zn1 O25A 2.106(2)
Zn1 O5A 2.177(2)
Zn1 N16A 2.195(3)
Zn1 N20A 2.250(3)
Zn1 N12A 2.262(3)
Zn1 Yb1 3.4137(4)
Yb1 O25A 2.189(2)
Yb1 O22D 2.268(2)
Yb1 O5A 2.280(2)
Yb1 O2A 2.369(2)
Yb1 O1C 2.408(2)
Yb1 O2B 2.408(2)
Yb1 O1B 2.424(2)
Yb1 O2C 2.427(2)
Yb1 O27A 2.777(2)
Yb1 N1B 2.821(3)
Yb1 N1C 2.839(3)
Yb1 C24A 3.089(3)
C1A O2A 1.447(4)
C3A C10A 1.377(5)
C3A O2A 1.399(4)
C3A C4A 1.405(4)
C4A O5A 1.343(4)
C4A C6A 1.407(4)
C6A C7A 1.394(4)
C6A C11A 1.508(4)
C7A C8A 1.390(5)
C8A C10A 1.396(5)
C8A C9A 1.512(5)
C11A N12A 1.467(4)
C13A N12A 1.478(4)
C14A N12A 1.482(4)
C14A C15A 1.514(5)
C15A N16A 1.483(4)
C17A N16A 1.482(4)
C18A N16A 1.483(4)
C18A C19A 1.521(5)
C19A N20A 1.480(4)
C21A N20A 1.480(4)
C22A N20A 1.492(4)
C22A C23A 1.497(4)
C23A C32A 1.400(4)
C23A C24A 1.401(4)
C24A O25A 1.350(4)
C24A C26A 1.408(4)
C26A C29A 1.380(4)
C26A O27A 1.383(4)
C28A O27A 1.432(4)
C29A C30A 1.404(5)
C30A C32A 1.384(5)
C30A C31A 1.503(5)
N1B O3B 1.223(3)
N1B O1B 1.261(4)
N1B O2B 1.275(3)
N1C O3C 1.223(4)
N1C O2C 1.268(3)
N1C O1C 1.280(3)
C1D C2D 1.505(5)
C2D O22D 1.257(4)
C2D O21D 1.268(4)
